data_4034186
loop_
_publ_author_name
'Li, Xiang'
'Chen, Fei-Yu'
'Kang, Jing-Wen'
'Zhou, Jin'
'Peng, Cheng'
'Huang, Wei'
'Zhou, Mu-Ke'
'He, Gu'
'Han, Bo'

_publ_section_title
;
 Stereoselective Assembly of Multifunctional Spirocyclohexene Pyrazolones
 That Induce Autophagy-Dependent Apoptosis in Colorectal Cancer Cells.
;
_journal_issue 14
_journal_name_full 'The Journal of organic chemistry'
_journal_page_first 9138
_journal_page_last 9150
_journal_paper_doi 10.1021/acs.joc.9b01098
_journal_volume 84
_journal_year 2019
_chemical_absolute_configuration ad
_chemical_formula_moiety 'C29 H36 N2 O4 Si'
_chemical_formula_sum 'C29 H36 N2 O4 Si'
_chemical_formula_weight 504.69
_space_group_crystal_system orthorhombic
_space_group_IT_number 19
_space_group_name_Hall 'P 2ac 2ab'
_space_group_name_H-M_alt 'P 21 21 21'
_atom_sites_solution_hydrogens geom
_atom_sites_solution_primary direct
_audit_creation_date 2018-01-27
_audit_creation_method
;
Olex2 1.2
(compiled 2017.08.10 svn.r3458 for OlexSys, GUI svn.r5381)
;
_cell_angle_alpha 90
_cell_angle_beta 90
_cell_angle_gamma 90
_cell_formula_units_Z 4
_cell_length_a 8.96693(9)
_cell_length_b 16.8380(2)
_cell_length_c 18.4036(3)
_cell_measurement_reflns_used 5575
_cell_measurement_temperature 139.1(2)
_cell_measurement_theta_max 72.7090
_cell_measurement_theta_min 3.5390
_cell_volume 2778.67(6)
_computing_cell_refinement 'CrysAlisPro 1.171.38.46 (Rigaku OD, 2015)'
_computing_data_collection 'CrysAlisPro 1.171.38.46 (Rigaku OD, 2015)'
_computing_data_reduction 'CrysAlisPro 1.171.38.46 (Rigaku OD, 2015)'
_computing_molecular_graphics 'Olex2 (Dolomanov et al., 2009)'
_computing_publication_material 'Olex2 (Dolomanov et al., 2009)'
_computing_structure_refinement 'ShelXL (Sheldrick, 2015)'
_computing_structure_solution 'ShelXT (Sheldrick, 2015)'
_diffrn_ambient_environment N~2~
_diffrn_ambient_temperature 139.1(2)
_diffrn_detector 'CCD plate'
_diffrn_detector_area_resol_mean 15.9595
_diffrn_detector_type EosS2
_diffrn_measured_fraction_theta_full 1.000
_diffrn_measured_fraction_theta_max 0.990
_diffrn_measurement_details
;
List of Runs (angles in degrees, time in seconds):

  # Type    Start    End  Width  t~exp~   \w     \q     \k     \f   Frames
--------------------------------------------------------------------------
  1  \w   -104.00 -20.00   1.00    1.32    --  -36.42 -57.00  60.00   84
  2  \w   -106.00 -18.00   1.00    1.32    --  -36.42 -38.00-180.00   88
  3  \w     23.00  90.00   1.00    1.32    --   36.42-125.00 -90.00   67
  4  \w      1.00  75.00   1.00    1.32    --   36.42 -99.00  60.00   74
  5  \w    100.00 178.00   1.00    5.27    --  108.71 111.00 -30.00   78
  6  \w     39.00 109.00   1.00    5.27    --  108.71 -94.00-120.00   70
  7  \w    100.00 178.00   1.00    5.27    --  108.71 111.00 -90.00   78
  8  \w     39.00 130.00   1.00    5.27    --  108.71 -30.00 -60.00   91
  9  \w    100.00 178.00   1.00    5.27    --  108.71 111.00 120.00   78
 10  \w    100.00 178.00   1.00    5.27    --  108.71 111.00  90.00   78
 11  \w     82.00 176.00   1.00    5.27    --  108.71  77.00  90.00   94
 12  \w     40.00  65.00   1.00    5.27    --  108.71 -45.00 -60.00   25
;
_diffrn_measurement_device 'four-circle diffractometer'
_diffrn_measurement_device_type 'New Gemini, Dual, Cu at zero, EosS2'
_diffrn_measurement_method '\w scans'
_diffrn_orient_matrix_type 'CrysAlisPro convention (1999,Acta A55,543-557)'
_diffrn_orient_matrix_UB_11 0.0914042000
_diffrn_orient_matrix_UB_12 -0.0774367000
_diffrn_orient_matrix_UB_13 0.0028908000
_diffrn_orient_matrix_UB_21 -0.0185698000
_diffrn_orient_matrix_UB_22 -0.0098392000
_diffrn_orient_matrix_UB_23 -0.0826938000
_diffrn_orient_matrix_UB_31 0.1442235000
_diffrn_orient_matrix_UB_32 0.0478263000
_diffrn_orient_matrix_UB_33 -0.0125184000
_diffrn_radiation_monochromator graphite
_diffrn_radiation_probe x-ray
_diffrn_radiation_type CuK\a
_diffrn_radiation_wavelength 1.54184
_diffrn_reflns_av_R_equivalents 0.0368
_diffrn_reflns_av_unetI/netI 0.0471
_diffrn_reflns_Laue_measured_fraction_full 1.000
_diffrn_reflns_Laue_measured_fraction_max 0.990
_diffrn_reflns_limit_h_max 11
_diffrn_reflns_limit_h_min -8
_diffrn_reflns_limit_k_max 20
_diffrn_reflns_limit_k_min -19
_diffrn_reflns_limit_l_max 22
_diffrn_reflns_limit_l_min -21
_diffrn_reflns_number 12506
_diffrn_reflns_point_group_measured_fraction_full 0.997
_diffrn_reflns_point_group_measured_fraction_max 0.978
_diffrn_reflns_theta_full 67.684
_diffrn_reflns_theta_max 72.958
_diffrn_reflns_theta_min 3.558
_diffrn_source 'fine-focus sealed X-ray tube'
_diffrn_source_type 'Enhance (Cu) X-ray Source'
_exptl_absorpt_coefficient_mu 1.031
_exptl_absorpt_correction_T_max 1.00000
_exptl_absorpt_correction_T_min 0.71496
_exptl_absorpt_correction_type multi-scan
_exptl_absorpt_process_details
;
CrysAlisPro 1.171.38.46 (Rigaku Oxford Diffraction, 2015)
Empirical absorption correction using spherical harmonics,
 implemented in SCALE3 ABSPACK scaling algorithm.
;
_exptl_crystal_colour 'clear light colourless'
_exptl_crystal_colour_lustre clear
_exptl_crystal_colour_modifier light
_exptl_crystal_colour_primary colourless
_exptl_crystal_density_diffrn 1.206
_exptl_crystal_description plate
_exptl_crystal_F_000 1080
_exptl_crystal_size_max 0.6
_exptl_crystal_size_mid 0.4
_exptl_crystal_size_min 0.25
_refine_diff_density_max 0.432
_refine_diff_density_min -0.419
_refine_diff_density_rms 0.072
_refine_ls_abs_structure_details
;
 Flack x determined using 2050 quotients [(I+)-(I-)]/[(I+)+(I-)]
 (Parsons, Flack and Wagner, Acta Cryst. B69 (2013) 249-259).
;
_refine_ls_abs_structure_Flack -0.007(19)
_refine_ls_extinction_method none
_refine_ls_goodness_of_fit_ref 1.054
_refine_ls_hydrogen_treatment constr
_refine_ls_matrix_type full
_refine_ls_number_parameters 332
_refine_ls_number_reflns 5418
_refine_ls_number_restraints 0
_refine_ls_restrained_S_all 1.054
_refine_ls_R_factor_all 0.0582
_refine_ls_R_factor_gt 0.0552
_refine_ls_shift/su_max 0.000
_refine_ls_shift/su_mean 0.000
_refine_ls_structure_factor_coef Fsqd
_refine_ls_weighting_details 'w=1/[\s^2^(Fo^2^)+(0.0973P)^2^] where P=(Fo^2^+2Fc^2^)/3'
_refine_ls_weighting_scheme calc
_refine_ls_wR_factor_gt 0.1337
_refine_ls_wR_factor_ref 0.1371
_reflns_Friedel_coverage 0.747
_reflns_Friedel_fraction_full 0.994
_reflns_Friedel_fraction_max 0.962
_reflns_number_gt 5067
_reflns_number_total 5418
_reflns_threshold_expression 'I > 2\s(I)'
_cod_data_source_file jo9b01098_si_002.cif
_cod_data_source_block lq-18012702-139k
_cod_original_cell_volume 2778.68(6)
_cod_database_code 4034186
_shelx_shelxl_version_number 2014/7
_shelx_space_group_comment
;
The symmetry employed for this shelxl refinement is uniquely defined
by the following loop, which should always be used as a source of
symmetry information in preference to the above space-group names.
They are only intended as comments.
;
_reflns_odcompleteness_completeness 99.93
_reflns_odcompleteness_iscentric 1
_reflns_odcompleteness_theta 66.97
_olex2_refinement_description
;
1. Fixed Uiso
 At 1.2 times of:
  All C(H) groups, All C(H,H) groups
 At 1.5 times of:
  All C(H,H,H) groups
2.a Ternary CH refined with riding coordinates:
 C10(H00H), C11(H00M), C9(H00N)
2.b Secondary CH2 refined with riding coordinates:
 C24(H00U,H00V)
2.c Aromatic/amide H refined with riding coordinates:
 C19(H009), C15(H00D), C18(H00F), C1(H00I), C12(H00L), C16(H00O), C2(H00P),
 C5(H00Q), C3(H00T), C4(H00W)
2.d Idealised Me refined as rotating group:
 C21(H00A,H00B,H00C), C29(H00E,H00G,H00J), C22(H00K,H00R,H00S), C25(H00X,H00Y,
 H), C28(H00Z,HA,HB), C26(H00,HC,HD), C27(H01A,H01B,H01C)
;
_olex2_submission_special_instructions 'No special instructions were received'
_oxdiff_exptl_absorpt_empirical_details
;
Empirical correction (ABSPACK) includes:
- Absorption correction using spherical harmonics
- Frame scaling
- Detector area scaling
;
_oxdiff_exptl_absorpt_empirical_full_max 1.388
_oxdiff_exptl_absorpt_empirical_full_min 0.808

loop_
_space_group_symop_operation_xyz
'x, y, z'
'-x+1/2, -y, z+1/2'
'-x, y+1/2, -z+1/2'
'x+1/2, -y+1/2, -z'

loop_
_atom_site_label
_atom_site_type_symbol
_atom_site_fract_x
_atom_site_fract_y
_atom_site_fract_z
_atom_site_U_iso_or_equiv
_atom_site_adp_type
_atom_site_occupancy
_atom_site_site_symmetry_order
_atom_site_calc_flag
_atom_site_refinement_flags_posn
Si01 Si 0.71135(9) 0.58852(5) 0.71700(5) 0.0266(2) Uani 1 1 d .
O002 O 0.2082(2) 0.51844(11) 0.68013(12) 0.0225(4) Uani 1 1 d .
O003 O 0.5650(2) 0.53644(13) 0.68903(12) 0.0235(4) Uani 1 1 d .
O004 O 0.6730(2) 0.38600(13) 0.50654(14) 0.0292(5) Uani 1 1 d .
N005 N 0.3002(3) 0.64328(14) 0.65430(13) 0.0203(5) Uani 1 1 d .
N006 N 0.3943(3) 0.67915(14) 0.60256(14) 0.0225(5) Uani 1 1 d .
O007 O 0.5961(3) 0.26090(15) 0.51830(19) 0.0441(7) Uani 1 1 d .
C008 C 0.2890(3) 0.56271(16) 0.64611(15) 0.0193(5) Uani 1 1 d .
C009 C 0.1551(3) 0.76329(17) 0.67519(18) 0.0246(6) Uani 1 1 d .
H009 H 0.1778 0.7809 0.6286 0.030 Uiso 1 1 calc R
C00A C 0.4497(3) 0.62375(17) 0.56338(16) 0.0214(6) Uani 1 1 d .
C00B C 0.2129(3) 0.69182(16) 0.70059(16) 0.0198(5) Uani 1 1 d .
C00C C 0.3329(3) 0.49360(17) 0.52464(17) 0.0211(5) Uani 1 1 d .
C00D C 0.1816(3) 0.66692(17) 0.77088(17) 0.0248(6) Uani 1 1 d .
H00D H 0.2215 0.6197 0.7884 0.030 Uiso 1 1 calc R
C00E C 0.4011(3) 0.54126(16) 0.58608(15) 0.0190(5) Uani 1 1 d .
C00F C 0.0633(3) 0.80826(17) 0.7200(2) 0.0278(6) Uani 1 1 d .
H00F H 0.0237 0.8556 0.7026 0.033 Uiso 1 1 calc R
C00G C 0.0295(3) 0.78416(17) 0.79017(19) 0.0260(6) Uani 1 1 d .
C00H C 0.4934(3) 0.41067(17) 0.63942(17) 0.0224(6) Uani 1 1 d .
H00H H 0.4070 0.4112 0.6720 0.027 Uiso 1 1 calc R
C00I C 0.1358(3) 0.59342(18) 0.49027(18) 0.0276(6) Uani 1 1 d .
H00I H 0.1205 0.6041 0.5393 0.033 Uiso 1 1 calc R
C00J C 0.2427(3) 0.53741(18) 0.46968(17) 0.0233(6) Uani 1 1 d .
C00K C 0.5786(3) 0.33040(18) 0.52886(19) 0.0257(6) Uani 1 1 d .
C00L C 0.3529(3) 0.41545(18) 0.51962(17) 0.0228(6) Uani 1 1 d .
H00L H 0.3050 0.3893 0.4817 0.027 Uiso 1 1 calc R
C00M C 0.4464(3) 0.36582(16) 0.56994(18) 0.0232(6) Uani 1 1 d .
H00M H 0.3840 0.3212 0.5855 0.028 Uiso 1 1 calc R
C00N C 0.5337(3) 0.49741(16) 0.62316(16) 0.0197(5) Uani 1 1 d .
H00N H 0.6214 0.4993 0.5915 0.024 Uiso 1 1 calc R
C00O C 0.0902(4) 0.71310(19) 0.81477(18) 0.0268(6) Uani 1 1 d .
H00O H 0.0691 0.6961 0.8617 0.032 Uiso 1 1 calc R
C00P C 0.0522(4) 0.6334(2) 0.4383(2) 0.0391(8) Uani 1 1 d .
H00P H -0.0188 0.6706 0.4525 0.047 Uiso 1 1 calc R
C00Q C 0.2645(4) 0.5230(2) 0.39584(19) 0.0341(7) Uani 1 1 d .
H00Q H 0.3361 0.4864 0.3812 0.041 Uiso 1 1 calc R
C00R C 0.5507(4) 0.64052(19) 0.50102(18) 0.0293(7) Uani 1 1 d .
H00A H 0.4953 0.6374 0.4565 0.044 Uiso 1 1 calc GR
H00B H 0.6299 0.6021 0.5002 0.044 Uiso 1 1 calc GR
H00C H 0.5921 0.6928 0.5061 0.044 Uiso 1 1 calc GR
C00S C 0.6195(4) 0.36889(19) 0.67943(19) 0.0291(6) Uani 1 1 d .
H00E H 0.5926 0.3145 0.6880 0.044 Uiso 1 1 calc GR
H00G H 0.6370 0.3949 0.7250 0.044 Uiso 1 1 calc GR
H00J H 0.7085 0.3709 0.6505 0.044 Uiso 1 1 calc GR
C00T C 0.0747(5) 0.6178(2) 0.3653(2) 0.0484(10) Uani 1 1 d .
H00T H 0.0187 0.6445 0.3304 0.058 Uiso 1 1 calc R
C00U C -0.0681(4) 0.8345(2) 0.8385(2) 0.0381(8) Uani 1 1 d .
H00K H -0.0220 0.8853 0.8458 0.057 Uiso 1 1 calc GR
H00R H -0.0807 0.8086 0.8846 0.057 Uiso 1 1 calc GR
H00S H -0.1637 0.8416 0.8160 0.057 Uiso 1 1 calc GR
C00V C 0.8078(4) 0.3575(2) 0.4714(2) 0.0373(8) Uani 1 1 d .
H00U H 0.7850 0.3380 0.4231 0.045 Uiso 1 1 calc R
H00V H 0.8511 0.3144 0.4993 0.045 Uiso 1 1 calc R
C00W C 0.1804(6) 0.5626(2) 0.3441(2) 0.0466(10) Uani 1 1 d .
H00W H 0.1950 0.5521 0.2950 0.056 Uiso 1 1 calc R
C00X C 0.9150(4) 0.4256(3) 0.4670(3) 0.0453(9) Uani 1 1 d .
H00X H 0.8695 0.4688 0.4411 0.068 Uiso 1 1 calc GR
H00Y H 1.0035 0.4090 0.4419 0.068 Uiso 1 1 calc GR
H H 0.9406 0.4427 0.5152 0.068 Uiso 1 1 calc GR
C00Y C 0.6322(4) 0.6785(2) 0.7618(2) 0.0418(9) Uani 1 1 d .
H00Z H 0.5795 0.7098 0.7265 0.063 Uiso 1 1 calc GR
HA H 0.7115 0.7095 0.7824 0.063 Uiso 1 1 calc GR
HB H 0.5647 0.6626 0.7996 0.063 Uiso 1 1 calc GR
C00Z C 0.8187(5) 0.5285(2) 0.7839(3) 0.0462(10) Uani 1 1 d .
H00 H 0.7516 0.5062 0.8190 0.069 Uiso 1 1 calc GR
HC H 0.8900 0.5619 0.8081 0.069 Uiso 1 1 calc GR
HD H 0.8701 0.4865 0.7591 0.069 Uiso 1 1 calc GR
C010 C 0.8357(5) 0.6166(3) 0.6399(3) 0.0543(12) Uani 1 1 d .
H01A H 0.8601 0.5701 0.6122 0.081 Uiso 1 1 calc GR
H01B H 0.9255 0.6400 0.6585 0.081 Uiso 1 1 calc GR
H01C H 0.7854 0.6542 0.6092 0.081 Uiso 1 1 calc GR

loop_
_atom_site_aniso_label
_atom_site_aniso_U_11
_atom_site_aniso_U_22
_atom_site_aniso_U_33
_atom_site_aniso_U_23
_atom_site_aniso_U_13
_atom_site_aniso_U_12
Si01 0.0237(4) 0.0254(4) 0.0306(4) -0.0050(3) -0.0058(3) -0.0012(3)
O002 0.0227(9) 0.0159(9) 0.0290(10) 0.0001(8) 0.0054(9) -0.0020(7)
O003 0.0226(9) 0.0236(10) 0.0244(10) -0.0031(8) -0.0009(8) 0.0005(8)
O004 0.0266(11) 0.0198(10) 0.0411(13) -0.0024(9) 0.0100(10) 0.0024(8)
N005 0.0227(11) 0.0158(11) 0.0224(12) 0.0010(9) 0.0021(10) -0.0022(9)
N006 0.0255(11) 0.0176(11) 0.0242(12) 0.0014(9) 0.0020(10) -0.0032(9)
O007 0.0332(12) 0.0205(11) 0.079(2) -0.0150(12) 0.0126(13) -0.0010(9)
C008 0.0207(12) 0.0155(12) 0.0217(13) -0.0014(10) -0.0016(11) -0.0004(10)
C009 0.0300(14) 0.0178(12) 0.0261(15) 0.0008(11) -0.0034(12) 0.0004(11)
C00A 0.0234(13) 0.0195(13) 0.0212(13) 0.0009(11) -0.0014(11) -0.0026(11)
C00B 0.0195(11) 0.0152(11) 0.0246(13) -0.0026(10) -0.0022(11) -0.0010(10)
C00C 0.0174(12) 0.0225(13) 0.0236(13) -0.0020(11) 0.0015(11) -0.0019(10)
C00D 0.0300(14) 0.0155(12) 0.0290(15) 0.0005(11) 0.0020(12) 0.0025(10)
C00E 0.0201(12) 0.0167(12) 0.0203(12) -0.0024(10) 0.0018(11) -0.0006(10)
C00F 0.0293(14) 0.0145(12) 0.0396(17) -0.0021(12) -0.0075(13) 0.0052(10)
C00G 0.0234(12) 0.0183(13) 0.0363(17) -0.0072(12) -0.0002(12) -0.0016(10)
C00H 0.0207(12) 0.0192(13) 0.0272(14) 0.0002(11) 0.0029(11) -0.0003(10)
C00I 0.0309(14) 0.0215(13) 0.0304(15) -0.0044(12) -0.0081(12) 0.0008(12)
C00J 0.0249(13) 0.0203(13) 0.0247(14) -0.0016(11) -0.0032(11) -0.0034(10)
C00K 0.0220(13) 0.0195(13) 0.0356(16) -0.0060(12) -0.0025(13) 0.0006(10)
C00L 0.0185(11) 0.0213(13) 0.0287(14) -0.0069(12) 0.0006(11) -0.0014(10)
C00M 0.0196(13) 0.0146(12) 0.0355(17) -0.0018(11) 0.0038(12) -0.0014(10)
C00N 0.0189(12) 0.0173(12) 0.0229(14) -0.0020(10) 0.0010(10) -0.0009(10)
C00O 0.0293(14) 0.0238(13) 0.0274(15) -0.0026(12) 0.0055(12) -0.0004(11)
C00P 0.0409(19) 0.0225(15) 0.054(2) -0.0014(15) -0.0174(17) 0.0049(13)
C00Q 0.0408(17) 0.0346(17) 0.0268(16) -0.0055(13) -0.0022(14) -0.0027(14)
C00R 0.0336(16) 0.0263(14) 0.0280(16) -0.0006(12) 0.0074(13) -0.0077(12)
C00S 0.0295(15) 0.0239(14) 0.0339(16) 0.0038(13) -0.0023(13) 0.0039(12)
C00T 0.066(3) 0.0338(18) 0.045(2) 0.0080(16) -0.028(2) -0.0036(17)
C00U 0.0357(17) 0.0270(15) 0.052(2) -0.0081(15) 0.0091(16) 0.0045(13)
C00V 0.0285(16) 0.0351(17) 0.048(2) -0.0099(15) 0.0110(16) 0.0008(13)
C00W 0.069(3) 0.045(2) 0.0262(17) 0.0023(15) -0.0120(18) -0.0074(19)
C00X 0.0322(17) 0.045(2) 0.059(2) -0.0027(19) 0.0131(18) -0.0076(15)
C00Y 0.0445(19) 0.0317(17) 0.049(2) -0.0167(16) -0.0135(17) 0.0052(15)
C00Z 0.0425(19) 0.0357(19) 0.060(2) -0.0051(18) -0.0245(19) 0.0061(15)
C010 0.0366(19) 0.076(3) 0.050(2) -0.004(2) 0.0031(18) -0.031(2)

loop_
_atom_type_symbol
_atom_type_description
_atom_type_scat_dispersion_real
_atom_type_scat_dispersion_imag
_atom_type_scat_source
C C 0.0181 0.0091 'International Tables Vol C Tables 4.2.6.8 and 6.1.1.4'
H H 0.0000 0.0000 'International Tables Vol C Tables 4.2.6.8 and 6.1.1.4'
N N 0.0311 0.0180 'International Tables Vol C Tables 4.2.6.8 and 6.1.1.4'
O O 0.0492 0.0322 'International Tables Vol C Tables 4.2.6.8 and 6.1.1.4'
Si Si 0.2541 0.3302 'International Tables Vol C Tables 4.2.6.8 and 6.1.1.4'

loop_
_geom_angle_atom_site_label_1
_geom_angle_atom_site_label_2
_geom_angle_atom_site_label_3
_geom_angle
O003 Si01 C00Y 105.40(15)
O003 Si01 C00Z 109.11(15)
O003 Si01 C010 111.72(16)
C00Z Si01 C00Y 110.20(19)
C00Z Si01 C010 109.4(2)
C010 Si01 C00Y 111.0(2)
C00N O003 Si01 132.20(19)
C00K O004 C00V 115.8(2)
N006 N005 C00B 119.4(2)
C008 N005 N006 113.2(2)
C008 N005 C00B 126.7(2)
C00A N006 N005 107.5(2)
O002 C008 N005 126.6(3)
O002 C008 C00E 128.1(2)
N005 C008 C00E 105.3(2)
C00B C009 H009 120.3
C00F C009 H009 120.3
C00F C009 C00B 119.5(3)
N006 C00A C00E 113.7(2)
N006 C00A C00R 122.2(3)
C00R C00A C00E 124.2(3)
C009 C00B N005 120.2(3)
C00D C00B N005 119.8(2)
C00D C00B C009 119.9(3)
C00J C00C C00E 117.6(2)
C00L C00C C00E 121.4(3)
C00L C00C C00J 121.0(3)
C00B C00D H00D 120.3
C00B C00D C00O 119.5(3)
C00O C00D H00D 120.3
C008 C00E C00N 107.2(2)
C00A C00E C008 99.9(2)
C00A C00E C00C 113.3(2)
C00A C00E C00N 109.6(2)
C00C C00E C008 113.4(2)
C00C C00E C00N 112.6(2)
C009 C00F H00F 119.2
C00G C00F C009 121.5(3)
C00G C00F H00F 119.2
C00F C00G C00O 118.0(3)
C00F C00G C00U 120.8(3)
C00O C00G C00U 121.2(3)
C00M C00H H00H 107.2
C00N C00H H00H 107.2
C00N C00H C00M 111.6(2)
C00S C00H H00H 107.2
C00S C00H C00M 112.2(2)
C00S C00H C00N 111.1(2)
C00J C00I H00I 119.6
C00P C00I H00I 119.6
C00P C00I C00J 120.7(3)
C00I C00J C00C 121.5(3)
C00Q C00J C00C 120.0(3)
C00Q C00J C00I 118.5(3)
O004 C00K C00M 111.9(2)
O007 C00K O004 123.7(3)
O007 C00K C00M 124.4(3)
C00C C00L H00L 117.2
C00C C00L C00M 125.6(3)
C00M C00L H00L 117.2
C00H C00M H00M 106.8
C00K C00M C00H 112.9(2)
C00K C00M H00M 106.8
C00L C00M C00H 113.0(2)
C00L C00M C00K 110.2(3)
C00L C00M H00M 106.8
O003 C00N C00E 108.0(2)
O003 C00N C00H 108.9(2)
O003 C00N H00N 109.7
C00E C00N H00N 109.7
C00H C00N C00E 110.9(2)
C00H C00N H00N 109.7
C00D C00O C00G 121.6(3)
C00D C00O H00O 119.2
C00G C00O H00O 119.2
C00I C00P H00P 120.1
C00T C00P C00I 119.9(4)
C00T C00P H00P 120.1
C00J C00Q H00Q 119.7
C00W C00Q C00J 120.6(3)
C00W C00Q H00Q 119.7
C00A C00R H00A 109.5
C00A C00R H00B 109.5
C00A C00R H00C 109.5
H00A C00R H00B 109.5
H00A C00R H00C 109.5
H00B C00R H00C 109.5
C00H C00S H00E 109.5
C00H C00S H00G 109.5
C00H C00S H00J 109.5
H00E C00S H00G 109.5
H00E C00S H00J 109.5
H00G C00S H00J 109.5
C00P C00T H00T 120.0
C00P C00T C00W 120.1(4)
C00W C00T H00T 120.0
C00G C00U H00K 109.5
C00G C00U H00R 109.5
C00G C00U H00S 109.5
H00K C00U H00R 109.5
H00K C00U H00S 109.5
H00R C00U H00S 109.5
O004 C00V H00U 110.2
O004 C00V H00V 110.2
O004 C00V C00X 107.8(3)
H00U C00V H00V 108.5
C00X C00V H00U 110.2
C00X C00V H00V 110.2
C00Q C00W H00W 119.9
C00T C00W C00Q 120.2(4)
C00T C00W H00W 119.9
C00V C00X H00X 109.5
C00V C00X H00Y 109.5
C00V C00X H 109.5
H00X C00X H00Y 109.5
H00X C00X H 109.5
H00Y C00X H 109.5
Si01 C00Y H00Z 109.5
Si01 C00Y HA 109.5
Si01 C00Y HB 109.5
H00Z C00Y HA 109.5
H00Z C00Y HB 109.5
HA C00Y HB 109.5
Si01 C00Z H00 109.5
Si01 C00Z HC 109.5
Si01 C00Z HD 109.5
H00 C00Z HC 109.5
H00 C00Z HD 109.5
HC C00Z HD 109.5
Si01 C010 H01A 109.5
Si01 C010 H01B 109.5
Si01 C010 H01C 109.5
H01A C010 H01B 109.5
H01A C010 H01C 109.5
H01B C010 H01C 109.5

loop_
_geom_bond_atom_site_label_1
_geom_bond_atom_site_label_2
_geom_bond_distance
Si01 O003 1.660(2)
Si01 C00Y 1.866(4)
Si01 C00Z 1.861(4)
Si01 C010 1.866(4)
O002 C008 1.214(4)
O003 C00N 1.407(4)
O004 C00K 1.328(4)
O004 C00V 1.452(4)
N005 N006 1.409(3)
N005 C008 1.369(3)
N005 C00B 1.416(4)
N006 C00A 1.279(4)
O007 C00K 1.197(4)
C008 C00E 1.537(4)
C009 H009 0.9300
C009 C00B 1.391(4)
C009 C00F 1.390(5)
C00A C00E 1.515(4)
C00A C00R 1.489(4)
C00B C00D 1.389(4)
C00C C00E 1.515(4)
C00C C00J 1.490(4)
C00C C00L 1.331(4)
C00D H00D 0.9300
C00D C00O 1.389(4)
C00E C00N 1.557(4)
C00F H00F 0.9300
C00F C00G 1.387(5)
C00G C00O 1.390(4)
C00G C00U 1.509(4)
C00H H00H 0.9800
C00H C00M 1.543(4)
C00H C00N 1.534(4)
C00H C00S 1.522(4)
C00I H00I 0.9300
C00I C00J 1.397(4)
C00I C00P 1.390(5)
C00J C00Q 1.394(4)
C00K C00M 1.527(4)
C00L H00L 0.9300
C00L C00M 1.503(4)
C00M H00M 0.9800
C00N H00N 0.9800
C00O H00O 0.9300
C00P H00P 0.9300
C00P C00T 1.384(7)
C00Q H00Q 0.9300
C00Q C00W 1.386(6)
C00R H00A 0.9600
C00R H00B 0.9600
C00R H00C 0.9600
C00S H00E 0.9600
C00S H00G 0.9600
C00S H00J 0.9600
C00T H00T 0.9300
C00T C00W 1.384(7)
C00U H00K 0.9600
C00U H00R 0.9600
C00U H00S 0.9600
C00V H00U 0.9700
C00V H00V 0.9700
C00V C00X 1.498(5)
C00W H00W 0.9300
C00X H00X 0.9600
C00X H00Y 0.9600
C00X H 0.9600
C00Y H00Z 0.9600
C00Y HA 0.9600
C00Y HB 0.9600
C00Z H00 0.9600
C00Z HC 0.9600
C00Z HD 0.9600
C010 H01A 0.9600
C010 H01B 0.9600
C010 H01C 0.9600
